data_7200034
loop_
_publ_author_name
'Kendrick, John'
'Gourlay, Matthew D.'
'Neumann, Marcus A.'
'Leusen, Frank J. J.'

_publ_section_title
;
 Predicting spontaneous racemate resolution using recent developments in
 crystal structure prediction
;
_journal_issue 11
_journal_name_full CrystEngComm
_journal_page_first 2391
_journal_page_last 2399
_journal_paper_doi 10.1039/b909038j
_journal_volume 11
_journal_year 2009
_space_group_IT_number 14
_symmetry_cell_setting monoclinic
_symmetry_Int_Tables_number 14
_symmetry_space_group_name_Hall '-P 2ybc'
_symmetry_space_group_name_H-M 'P 1 21/c 1'
_cell_angle_alpha 90.000000
_cell_angle_beta 150.430549
_cell_angle_gamma 90.000000
_cell_length_a 15.329857
_cell_length_b 10.896878
_cell_length_c 14.283577
_cell_volume 1177.457
_cod_data_source_file 24HTP_racemic.cif
_cod_data_source_block 24HTP_R_2
_cod_original_sg_symbol_H-M 'P 2_1/c'
_cod_struct_determination_method theoretical
_cod_database_code 7200034

loop_
_symmetry_equiv_pos_site_id
_symmetry_equiv_pos_as_xyz
1 x,y,z
2 -x,y+1/2,-z+1/2
3 -x,-y,-z
4 x,-y+1/2,z+1/2

loop_
_atom_site_label
_atom_site_type_symbol
_atom_site_fract_x
_atom_site_fract_y
_atom_site_fract_z
C1 C 0.802370 0.259504 0.593411
C2 C 0.665656 0.309798 0.396536
C3 C 0.728023 0.265943 0.357297
N4 N 0.818107 0.148428 0.467014
C5 C 0.856999 0.133401 0.605379
C6 C 1.053276 0.106949 0.802711
C7 C 0.743478 0.027512 0.537153
C8 C 0.870162 0.350041 0.447223
C9 C 0.574750 0.241600 0.147726
C10 C 0.478563 0.132009 0.063383
H11 H 0.515740 0.062723 0.149426
C12 C 0.339861 0.106616 -0.126835
H13 H 0.270001 0.019483 -0.188397
C14 C 0.293057 0.191448 -0.239973
O15 O 0.165692 0.168069 -0.423747
C16 C 0.382062 0.303985 -0.160453
H17 H 0.345024 0.370701 -0.248319
C18 C 0.521159 0.327770 0.030808
H19 H 0.590158 0.414923 0.088950
O20 O 0.884384 0.077495 0.465976
H21 H 0.919245 0.318881 0.705721
H22 H 0.749456 0.252550 0.615182
H23 H 0.533960 0.272180 0.288328
H24 H 0.654855 0.410036 0.389019
H25 H 1.090355 0.019954 0.804365
H26 H 1.135074 0.179842 0.848900
H27 H 1.081025 0.102082 0.903796
H28 H 0.602207 0.049347 0.401095
H29 H 0.767489 -0.056764 0.519515
H30 H 0.776050 0.009903 0.641142
H31 H 0.925238 0.307461 0.435527
H32 H 0.815479 0.440174 0.378345
H33 H 0.978171 0.364257 0.597990
H34 H 0.130057 0.079944 -0.453139
